data_4063867
loop_
_publ_author_name
'MacDougall, Tiffany J.'
'Llamazares, Angela'
'Kuhnert, Oliver'
'Ferguson, Michael J.'
'McDonald, Robert'
'Cowie, Martin'

_publ_section_title
;
 Alkyne/Methylene Coupling at Adjacent Iridium/Osmium Centers: Facile
 Carbon&#x2212;Carbon and Carbon&#x2212;Oxygen Bond Formation
;
_journal_issue 5
_journal_name_full Organometallics
_journal_page_first 952
_journal_paper_doi 10.1021/om1009999
_journal_volume 30
_journal_year 2011
_chemical_formula_moiety 'C55 H46 Ir O4 Os P4, C F3 O3 S, 3.5(C2 H3 N)'
_chemical_formula_sum 'C63 H56.5 F3 Ir N3.5 O7 Os P4 S'
_chemical_formula_weight 1569.96
_chemical_name_systematic
; 
 ? 
;
_space_group_IT_number 2
_symmetry_cell_setting triclinic
_symmetry_space_group_name_Hall '-P 1'
_symmetry_space_group_name_H-M 'P -1'
_atom_sites_solution_hydrogens geom
_atom_sites_solution_primary direct
_atom_sites_solution_secondary difmap
_audit_creation_method SHELXL-97
_cell_angle_alpha 91.0983(3)
_cell_angle_beta 99.1756(3)
_cell_angle_gamma 91.4100(3)
_cell_formula_units_Z 2
_cell_length_a 11.2757(4)
_cell_length_b 13.0139(4)
_cell_length_c 21.2552(7)
_cell_measurement_reflns_used 9802
_cell_measurement_temperature 173(2)
_cell_measurement_theta_max 27.50
_cell_measurement_theta_min 2.20
_cell_volume 3077.32(18)
_computing_cell_refinement 'Bruker SAINT'
_computing_data_collection 'Bruker APEX2'
_computing_data_reduction 'Bruker SAINT'
_computing_molecular_graphics 'Bruker SHELXTL'
_computing_publication_material 'Bruker SHELXTL'
_computing_structure_refinement 'SHELXL-97 (Sheldrick, 2008)'
_computing_structure_solution 'DIRDIF-2008 (Beurskens et al., 2008)'
_diffrn_ambient_temperature 173(2)
_diffrn_measured_fraction_theta_full 0.993
_diffrn_measured_fraction_theta_max 0.993
_diffrn_measurement_device_type 'Bruker APEX-II CCD'
_diffrn_measurement_method '\w scans'
_diffrn_radiation_monochromator graphite
_diffrn_radiation_source 'fine-focus sealed tube'
_diffrn_radiation_type MoK\a
_diffrn_radiation_wavelength 0.71073
_diffrn_reflns_av_R_equivalents 0.0104
_diffrn_reflns_av_sigmaI/netI 0.0160
_diffrn_reflns_limit_h_max 14
_diffrn_reflns_limit_h_min -14
_diffrn_reflns_limit_k_max 16
_diffrn_reflns_limit_k_min -16
_diffrn_reflns_limit_l_max 27
_diffrn_reflns_limit_l_min -27
_diffrn_reflns_number 27615
_diffrn_reflns_theta_full 27.50
_diffrn_reflns_theta_max 27.50
_diffrn_reflns_theta_min 1.57
_exptl_absorpt_coefficient_mu 4.425
_exptl_absorpt_correction_T_max 0.3408
_exptl_absorpt_correction_T_min 0.2233
_exptl_absorpt_correction_type integration
_exptl_absorpt_process_details 'SADABS (Sheldrick, 2008)'
_exptl_crystal_colour colourless
_exptl_crystal_density_diffrn 1.694
_exptl_crystal_density_method 'not measured'
_exptl_crystal_description prism
_exptl_crystal_F_000 1542
_exptl_crystal_size_max 0.48
_exptl_crystal_size_mid 0.38
_exptl_crystal_size_min 0.31
_refine_diff_density_max 0.804
_refine_diff_density_min -0.658
_refine_diff_density_rms 0.081
_refine_ls_extinction_method none
_refine_ls_goodness_of_fit_ref 1.067
_refine_ls_hydrogen_treatment constr
_refine_ls_matrix_type full
_refine_ls_number_parameters 751
_refine_ls_number_reflns 14048
_refine_ls_number_restraints 0
_refine_ls_restrained_S_all 1.067
_refine_ls_R_factor_all 0.0188
_refine_ls_R_factor_gt 0.0176
_refine_ls_shift/su_max 0.003
_refine_ls_shift/su_mean 0.000
_refine_ls_structure_factor_coef Fsqd
_refine_ls_weighting_details 'calc w=1/[\s^2^(Fo^2^)+(0.0203P)^2^+3.2425P] where P=(Fo^2^+2Fc^2^)/3'
_refine_ls_weighting_scheme calc
_refine_ls_wR_factor_gt 0.0448
_refine_ls_wR_factor_ref 0.0452
_reflns_number_gt 13394
_reflns_number_total 14048
_reflns_threshold_expression I>2\s(I)
_cod_data_source_file om1009999_si_002.cif
_cod_data_source_block 3
_cod_depositor_comments
;
The following automatic conversions were performed:

'_symmetry_cell_setting' value 'Triclinic' changed to 'triclinic'
according to /home/saulius/struct/CIF-dictionaries/cif_core.dic
dictionary named 'cif_core.dic' version 2.4.1 from 2010-06-29.

Automatic conversion script
Id: cif_fix_values 1715 2011-07-08 13:25:40Z adriana 
;
_cod_database_code 4063867

loop_
_symmetry_equiv_pos_as_xyz
'x, y, z'
'-x, -y, -z'

loop_
_atom_site_label
_atom_site_type_symbol
_atom_site_fract_x
_atom_site_fract_y
_atom_site_fract_z
_atom_site_U_iso_or_equiv
_atom_site_adp_type
_atom_site_occupancy
_atom_site_symmetry_multiplicity
_atom_site_calc_flag
_atom_site_refinement_flags
_atom_site_disorder_assembly
_atom_site_disorder_group
Ir1 Ir 0.373103(7) 0.021890(6) 0.300795(3) 0.01502(2) Uani 0.50 1 d P A 1
Os1 Os 0.255131(7) 0.001521(6) 0.172871(3) 0.01486(2) Uani 0.50 1 d P A 1
Ir2 Ir 0.255131(7) 0.001521(6) 0.172871(3) 0.01486(2) Uani 0.50 1 d P A 2
Os2 Os 0.373103(7) 0.021890(6) 0.300795(3) 0.01502(2) Uani 0.50 1 d P A 2
P1 P 0.30829(5) 0.19148(4) 0.30890(3) 0.01736(10) Uani 1 1 d . . .
P2 P 0.19310(5) 0.17319(4) 0.17214(2) 0.01645(10) Uani 1 1 d . . .
P3 P 0.43908(5) -0.14920(4) 0.30065(3) 0.01842(10) Uani 1 1 d . . .
P4 P 0.29611(5) -0.17499(4) 0.16909(3) 0.01816(10) Uani 1 1 d . . .
O1 O 0.40484(16) 0.01932(15) 0.44514(8) 0.0331(4) Uani 1 1 d . A .
O2 O 0.6135(2) 0.10424(19) 0.27047(17) 0.0746(9) Uani 1 1 d . A .
O3 O 0.4759(2) 0.06710(19) 0.11453(16) 0.0726(9) Uani 1 1 d . A .
O4 O 0.05634(18) -0.04604(14) 0.06168(9) 0.0386(4) Uani 1 1 d . A .
C1 C 0.39157(19) 0.01863(17) 0.39055(10) 0.0216(4) Uani 1 1 d . . .
C2 C 0.5254(2) 0.0727(2) 0.28317(16) 0.0385(6) Uani 1 1 d . . .
C3 C 0.3923(3) 0.0420(2) 0.13514(15) 0.0382(6) Uani 1 1 d . . .
C4 C 0.1306(2) -0.02736(16) 0.10427(11) 0.0229(4) Uani 1 1 d . . .
C5 C 0.19344(18) -0.02547(16) 0.26191(10) 0.0190(4) Uani 1 1 d . . .
H5A H 0.1308 0.0215 0.2718 0.023 Uiso 1 1 calc R A 1
H5B H 0.1726 -0.0982 0.2692 0.023 Uiso 1 1 calc R A 1
C6 C 0.28695(19) 0.25525(16) 0.23215(10) 0.0192(4) Uani 1 1 d . A .
H6A H 0.3659 0.2690 0.2188 0.023 Uiso 1 1 calc R . .
H6B H 0.2479 0.3218 0.2363 0.023 Uiso 1 1 calc R . .
C7 C 0.4351(2) -0.20578(17) 0.22101(10) 0.0217(4) Uani 1 1 d . A .
H7A H 0.5048 -0.1792 0.2026 0.026 Uiso 1 1 calc R . .
H7B H 0.4413 -0.2813 0.2240 0.026 Uiso 1 1 calc R . .
C11 C 0.4179(2) 0.27434(17) 0.36037(11) 0.0243(5) Uani 1 1 d . A .
C12 C 0.4059(3) 0.2913(2) 0.42409(12) 0.0341(6) Uani 1 1 d . . .
H12 H 0.3385 0.2628 0.4399 0.041 Uiso 1 1 calc R A .
C13 C 0.4920(3) 0.3495(2) 0.46437(13) 0.0449(7) Uani 1 1 d . A .
H13 H 0.4839 0.3599 0.5078 0.054 Uiso 1 1 calc R . .
C14 C 0.5892(3) 0.3923(2) 0.44168(14) 0.0472(8) Uani 1 1 d . . .
H14 H 0.6475 0.4328 0.4693 0.057 Uiso 1 1 calc R A .
C15 C 0.6018(3) 0.3765(2) 0.37864(14) 0.0429(7) Uani 1 1 d . A .
H15 H 0.6689 0.4063 0.3631 0.051 Uiso 1 1 calc R . .
C16 C 0.5171(2) 0.31704(19) 0.33777(12) 0.0303(5) Uani 1 1 d . . .
H16 H 0.5269 0.3056 0.2946 0.036 Uiso 1 1 calc R A .
C21 C 0.1724(2) 0.21261(17) 0.34256(11) 0.0235(4) Uani 1 1 d . A .
C22 C 0.1237(2) 0.13663(18) 0.37667(11) 0.0255(5) Uani 1 1 d . . .
H22 H 0.1567 0.0701 0.3787 0.031 Uiso 1 1 calc R A .
C23 C 0.0271(3) 0.1573(2) 0.40782(14) 0.0400(6) Uani 1 1 d . A .
H23 H -0.0063 0.1050 0.4308 0.048 Uiso 1 1 calc R . .
C24 C -0.0198(3) 0.2540(3) 0.40509(19) 0.0581(9) Uani 1 1 d . . .
H24 H -0.0852 0.2685 0.4267 0.070 Uiso 1 1 calc R A .
C25 C 0.0273(4) 0.3303(3) 0.3711(2) 0.0628(11) Uani 1 1 d . A .
H25 H -0.0062 0.3967 0.3691 0.075 Uiso 1 1 calc R . .
C26 C 0.1230(3) 0.3098(2) 0.34004(15) 0.0430(7) Uani 1 1 d . . .
H26 H 0.1553 0.3623 0.3168 0.052 Uiso 1 1 calc R A .
C31 C 0.03945(19) 0.19637(16) 0.18328(10) 0.0203(4) Uani 1 1 d . A .
C32 C -0.0393(2) 0.11732(18) 0.19418(11) 0.0248(5) Uani 1 1 d . . .
H32 H -0.0139 0.0482 0.1949 0.030 Uiso 1 1 calc R A .
C33 C -0.1552(2) 0.1391(2) 0.20403(13) 0.0340(6) Uani 1 1 d . A .
H33 H -0.2083 0.0849 0.2122 0.041 Uiso 1 1 calc R . .
C34 C -0.1935(2) 0.2394(2) 0.20202(14) 0.0368(6) Uani 1 1 d . . .
H34 H -0.2721 0.2543 0.2096 0.044 Uiso 1 1 calc R A .
C35 C -0.1166(2) 0.3181(2) 0.18886(15) 0.0379(6) Uani 1 1 d . A .
H35 H -0.1434 0.3867 0.1864 0.045 Uiso 1 1 calc R . .
C36 C -0.0011(2) 0.29708(19) 0.17929(13) 0.0310(5) Uani 1 1 d . . .
H36 H 0.0509 0.3513 0.1700 0.037 Uiso 1 1 calc R A .
C41 C 0.2000(2) 0.23659(16) 0.09698(10) 0.0205(4) Uani 1 1 d . A .
C42 C 0.1102(2) 0.21175(19) 0.04570(11) 0.0297(5) Uani 1 1 d . . .
H42 H 0.0465 0.1654 0.0512 0.036 Uiso 1 1 calc R A .
C43 C 0.1129(3) 0.2539(2) -0.01316(12) 0.0359(6) Uani 1 1 d . A .
H43 H 0.0515 0.2360 -0.0479 0.043 Uiso 1 1 calc R . .
C44 C 0.2040(3) 0.3216(2) -0.02174(13) 0.0405(7) Uani 1 1 d . . .
H44 H 0.2054 0.3507 -0.0623 0.049 Uiso 1 1 calc R A .
C45 C 0.2931(3) 0.3471(3) 0.02867(14) 0.0464(8) Uani 1 1 d . A .
H45 H 0.3559 0.3942 0.0229 0.056 Uiso 1 1 calc R . .
C46 C 0.2920(2) 0.3042(2) 0.08810(12) 0.0345(6) Uani 1 1 d . . .
H46 H 0.3544 0.3214 0.1225 0.041 Uiso 1 1 calc R A .
C51 C 0.5963(2) -0.15408(18) 0.33794(11) 0.0248(5) Uani 1 1 d . A .
C52 C 0.6228(2) -0.1639(2) 0.40384(12) 0.0322(5) Uani 1 1 d . . .
H52 H 0.5601 -0.1775 0.4278 0.039 Uiso 1 1 calc R A .
C53 C 0.7413(3) -0.1536(2) 0.43450(14) 0.0423(7) Uani 1 1 d . A .
H53 H 0.7593 -0.1608 0.4794 0.051 Uiso 1 1 calc R . .
C54 C 0.8328(3) -0.1331(2) 0.40013(16) 0.0469(7) Uani 1 1 d . . .
H54 H 0.9133 -0.1252 0.4214 0.056 Uiso 1 1 calc R A .
C55 C 0.8074(3) -0.1242(3) 0.33496(16) 0.0474(7) Uani 1 1 d . A .
H55 H 0.8706 -0.1107 0.3113 0.057 Uiso 1 1 calc R . .
C56 C 0.6893(2) -0.1347(2) 0.30355(13) 0.0361(6) Uani 1 1 d . . .
H56 H 0.6722 -0.1287 0.2586 0.043 Uiso 1 1 calc R A .
C61 C 0.3646(2) -0.24695(17) 0.34176(10) 0.0226(4) Uani 1 1 d . A .
C62 C 0.2635(2) -0.22589(18) 0.36939(11) 0.0269(5) Uani 1 1 d . . .
H62 H 0.2344 -0.1580 0.3692 0.032 Uiso 1 1 calc R A .
C63 C 0.2051(3) -0.3044(2) 0.39733(13) 0.0360(6) Uani 1 1 d . A .
H63 H 0.1362 -0.2900 0.4162 0.043 Uiso 1 1 calc R . .
C64 C 0.2472(3) -0.4034(2) 0.39753(13) 0.0401(7) Uani 1 1 d . . .
H64 H 0.2065 -0.4569 0.4161 0.048 Uiso 1 1 calc R A .
C65 C 0.3480(3) -0.42461(19) 0.37093(13) 0.0380(6) Uani 1 1 d . A .
H65 H 0.3768 -0.4926 0.3715 0.046 Uiso 1 1 calc R . .
C66 C 0.4075(2) -0.34729(18) 0.34331(12) 0.0311(5) Uani 1 1 d . . .
H66 H 0.4773 -0.3623 0.3254 0.037 Uiso 1 1 calc R A .
C71 C 0.1794(2) -0.26322(17) 0.18855(11) 0.0233(4) Uani 1 1 d . A .
C72 C 0.0613(2) -0.23219(18) 0.18562(11) 0.0259(5) Uani 1 1 d . . .
H72 H 0.0414 -0.1639 0.1740 0.031 Uiso 1 1 calc R A .
C73 C -0.0280(3) -0.2999(2) 0.19948(13) 0.0355(6) Uani 1 1 d . A .
H73 H -0.1086 -0.2784 0.1964 0.043 Uiso 1 1 calc R . .
C74 C 0.0014(3) -0.3985(2) 0.21766(15) 0.0463(7) Uani 1 1 d . . .
H74 H -0.0586 -0.4446 0.2282 0.056 Uiso 1 1 calc R A .
C75 C 0.1182(3) -0.4300(2) 0.22052(15) 0.0453(7) Uani 1 1 d . A .
H75 H 0.1377 -0.4982 0.2328 0.054 Uiso 1 1 calc R . .
C76 C 0.2073(3) -0.36392(19) 0.20573(13) 0.0345(6) Uani 1 1 d . . .
H76 H 0.2870 -0.3869 0.2073 0.041 Uiso 1 1 calc R A .
C81 C 0.3220(2) -0.21923(18) 0.09049(10) 0.0246(5) Uani 1 1 d . A .
C82 C 0.2346(3) -0.2744(3) 0.04987(15) 0.0511(8) Uani 1 1 d . . .
H82 H 0.1616 -0.2943 0.0638 0.061 Uiso 1 1 calc R A .
C83 C 0.2531(4) -0.3009(3) -0.01154(16) 0.0660(11) Uani 1 1 d . A .
H83 H 0.1917 -0.3378 -0.0394 0.079 Uiso 1 1 calc R . .
C84 C 0.3580(3) -0.2749(3) -0.03242(14) 0.0490(8) Uani 1 1 d . . .
H84 H 0.3702 -0.2939 -0.0743 0.059 Uiso 1 1 calc R A .
C85 C 0.4462(3) -0.2204(2) 0.00827(13) 0.0423(7) Uani 1 1 d . A .
H85 H 0.5198 -0.2021 -0.0056 0.051 Uiso 1 1 calc R . .
C86 C 0.4283(3) -0.1923(2) 0.06923(12) 0.0337(5) Uani 1 1 d . . .
H86 H 0.4894 -0.1543 0.0966 0.040 Uiso 1 1 calc R A .
S S 0.57467(6) 0.47477(5) 0.20475(3) 0.03077(13) Uani 1 1 d . . .
F91 F 0.6247(2) 0.64173(13) 0.14630(11) 0.0646(6) Uani 1 1 d . . .
F92 F 0.5039(3) 0.5379(2) 0.08966(11) 0.0913(9) Uani 1 1 d . . .
F93 F 0.6897(3) 0.50327(16) 0.10966(13) 0.0828(8) Uani 1 1 d . . .
O91 O 0.54767(17) 0.37087(14) 0.18235(9) 0.0348(4) Uani 1 1 d . . .
O92 O 0.6885(2) 0.48802(19) 0.24533(13) 0.0627(7) Uani 1 1 d . . .
O93 O 0.4773(3) 0.52690(19) 0.22506(14) 0.0678(8) Uani 1 1 d . . .
C91 C 0.5981(3) 0.5429(2) 0.13411(15) 0.0438(7) Uani 1 1 d . . .
N1S N 0.1321(2) 0.9228(2) 0.46883(12) 0.0423(6) Uani 1 1 d . . .
C1S C 0.2075(2) 0.9054(2) 0.50844(14) 0.0355(6) Uani 1 1 d . . .
C2S C 0.3039(3) 0.8837(3) 0.5597(2) 0.0632(10) Uani 1 1 d . . .
H2SA H 0.3553 0.9455 0.5702 0.076 Uiso 1 1 calc R . .
H2SB H 0.3518 0.8280 0.5463 0.076 Uiso 1 1 calc R . .
H2SC H 0.2699 0.8631 0.5974 0.076 Uiso 1 1 calc R . .
N2S N 0.7397(4) 0.8866(3) 0.14690(16) 0.0745(10) Uani 1 1 d . . .
C3S C 0.7407(3) 0.9327(3) 0.10276(16) 0.0471(7) Uani 1 1 d . . .
C4S C 0.7410(4) 0.9928(3) 0.04638(19) 0.0680(11) Uani 1 1 d . . .
H4SA H 0.8153 1.0349 0.0509 0.082 Uiso 1 1 calc R . .
H4SB H 0.6717 1.0376 0.0410 0.082 Uiso 1 1 calc R . .
H4SC H 0.7362 0.9467 0.0090 0.082 Uiso 1 1 calc R . .
N3SA N 0.1901(10) 0.4206(8) 0.5224(5) 0.107(3) Uiso 0.50 1 d P B 1
C5SA C 0.1693(10) 0.4100(8) 0.5730(5) 0.073(3) Uiso 0.50 1 d P B 1
C6SA C 0.1272(11) 0.4011(10) 0.6339(6) 0.0807(19) Uiso 0.50 1 d P B 1
H6SA H 0.1841 0.4373 0.6672 0.097 Uiso 0.50 1 calc PR B 1
H6SB H 0.1212 0.3283 0.6444 0.097 Uiso 0.50 1 calc PR B 1
H6SC H 0.0480 0.4316 0.6312 0.097 Uiso 0.50 1 calc PR B 1
N3SB N 0.1062(12) 0.4750(10) 0.5226(7) 0.136(4) Uiso 0.50 1 d P C 2
C5SB C 0.1285(13) 0.4378(11) 0.5693(7) 0.094(4) Uiso 0.50 1 d P C 2
C6SB C 0.1644(11) 0.3951(10) 0.6314(6) 0.0807(19) Uiso 0.50 1 d P C 2
H6SD H 0.2167 0.3370 0.6278 0.097 Uiso 0.50 1 calc PR C 2
H6SE H 0.0928 0.3714 0.6483 0.097 Uiso 0.50 1 calc PR C 2
H6SF H 0.2079 0.4479 0.6602 0.097 Uiso 0.50 1 calc PR C 2
N4S N -0.0051(11) 0.5173(11) -0.0652(7) 0.116(3) Uiso 0.50 1 d P D -1
C7S C 0.0108(17) 0.5095(14) -0.0126(8) 0.110(4) Uiso 0.50 1 d P D -1
C8S C 0.0566(13) 0.5012(11) 0.0603(7) 0.116(3) Uiso 0.50 1 d P D -1
H8SA H 0.1424 0.5202 0.0693 0.139 Uiso 0.50 1 calc PR D -1
H8SB H 0.0445 0.4304 0.0733 0.139 Uiso 0.50 1 calc PR D -1
H8SC H 0.0118 0.5478 0.0839 0.139 Uiso 0.50 1 calc PR D -1

loop_
_atom_site_aniso_label
_atom_site_aniso_U_11
_atom_site_aniso_U_22
_atom_site_aniso_U_33
_atom_site_aniso_U_23
_atom_site_aniso_U_13
_atom_site_aniso_U_12
Ir1 0.01486(4) 0.01698(4) 0.01317(4) 0.00080(3) 0.00198(3) 0.00046(3)
Os1 0.01510(4) 0.01600(4) 0.01332(4) 0.00067(3) 0.00168(3) 0.00109(3)
Ir2 0.01510(4) 0.01600(4) 0.01332(4) 0.00067(3) 0.00168(3) 0.00109(3)
Os2 0.01486(4) 0.01698(4) 0.01317(4) 0.00080(3) 0.00198(3) 0.00046(3)
P1 0.0199(3) 0.0170(2) 0.0152(2) 0.00032(19) 0.00313(19) -0.00136(19)
P2 0.0159(2) 0.0169(2) 0.0163(2) 0.00184(19) 0.00175(19) 0.00010(19)
P3 0.0183(2) 0.0208(3) 0.0158(2) 0.00099(19) 0.00094(19) 0.0042(2)
P4 0.0195(3) 0.0189(2) 0.0157(2) -0.00087(19) 0.0016(2) 0.0037(2)
O1 0.0328(9) 0.0484(11) 0.0174(8) 0.0033(7) 0.0020(7) 0.0010(8)
O2 0.0435(13) 0.0504(14) 0.144(3) 0.0187(15) 0.0573(16) -0.0014(11)
O3 0.0639(16) 0.0510(14) 0.122(2) 0.0242(15) 0.0700(17) 0.0067(12)
O4 0.0437(11) 0.0340(10) 0.0309(10) 0.0025(8) -0.0151(8) -0.0055(8)
C1 0.0194(10) 0.0237(10) 0.0210(11) 0.0017(8) 0.0004(8) 0.0010(8)
C2 0.0292(13) 0.0283(13) 0.0628(19) 0.0064(12) 0.0214(13) 0.0030(10)
C3 0.0401(15) 0.0259(12) 0.0559(18) 0.0097(11) 0.0275(13) 0.0082(11)
C4 0.0278(11) 0.0176(10) 0.0220(11) 0.0014(8) -0.0003(9) 0.0005(8)
C5 0.0186(10) 0.0194(10) 0.0196(10) 0.0014(8) 0.0049(8) 0.0009(8)
C6 0.0222(10) 0.0182(10) 0.0168(10) 0.0018(7) 0.0022(8) -0.0019(8)
C7 0.0202(10) 0.0261(11) 0.0184(10) -0.0011(8) 0.0010(8) 0.0073(8)
C11 0.0321(12) 0.0191(10) 0.0196(10) 0.0013(8) -0.0020(9) -0.0040(9)
C12 0.0487(16) 0.0318(13) 0.0204(11) -0.0011(9) 0.0032(11) -0.0104(11)
C13 0.069(2) 0.0397(15) 0.0206(12) -0.0021(11) -0.0054(13) -0.0133(14)
C14 0.063(2) 0.0374(15) 0.0317(14) 0.0019(11) -0.0175(14) -0.0188(14)
C15 0.0431(16) 0.0411(15) 0.0391(15) 0.0076(12) -0.0077(12) -0.0198(13)
C16 0.0334(13) 0.0301(12) 0.0247(12) 0.0028(9) -0.0020(10) -0.0086(10)
C21 0.0251(11) 0.0244(11) 0.0226(11) -0.0015(8) 0.0082(9) 0.0023(9)
C22 0.0276(12) 0.0265(11) 0.0235(11) -0.0004(9) 0.0072(9) 0.0011(9)
C23 0.0390(15) 0.0421(15) 0.0446(16) 0.0031(12) 0.0238(13) 0.0009(12)
C24 0.053(2) 0.058(2) 0.075(2) 0.0055(17) 0.0428(19) 0.0172(16)
C25 0.070(2) 0.0435(18) 0.088(3) 0.0113(17) 0.048(2) 0.0283(17)
C26 0.0546(18) 0.0295(13) 0.0527(18) 0.0089(12) 0.0298(15) 0.0137(12)
C31 0.0169(10) 0.0223(10) 0.0218(10) 0.0002(8) 0.0026(8) 0.0029(8)
C32 0.0211(11) 0.0241(11) 0.0300(12) 0.0043(9) 0.0059(9) 0.0028(8)
C33 0.0236(12) 0.0370(14) 0.0435(15) 0.0057(11) 0.0112(11) 0.0010(10)
C34 0.0221(12) 0.0445(15) 0.0456(16) -0.0009(12) 0.0098(11) 0.0115(11)
C35 0.0307(13) 0.0297(13) 0.0533(17) -0.0034(12) 0.0056(12) 0.0122(10)
C36 0.0271(12) 0.0225(11) 0.0432(15) -0.0012(10) 0.0050(10) 0.0029(9)
C41 0.0227(10) 0.0199(10) 0.0191(10) 0.0034(8) 0.0034(8) 0.0021(8)
C42 0.0342(13) 0.0287(12) 0.0237(12) 0.0058(9) -0.0026(10) -0.0079(10)
C43 0.0430(15) 0.0398(14) 0.0212(12) 0.0057(10) -0.0055(10) -0.0061(12)
C44 0.0440(16) 0.0540(17) 0.0228(12) 0.0153(12) 0.0026(11) -0.0066(13)
C45 0.0410(16) 0.063(2) 0.0340(15) 0.0186(14) 0.0034(12) -0.0205(14)
C46 0.0274(12) 0.0481(15) 0.0259(12) 0.0107(11) -0.0015(10) -0.0106(11)
C51 0.0221(11) 0.0252(11) 0.0252(11) 0.0003(9) -0.0024(9) 0.0064(9)
C52 0.0295(13) 0.0377(13) 0.0273(12) 0.0020(10) -0.0026(10) 0.0045(10)
C53 0.0371(15) 0.0509(17) 0.0330(14) 0.0009(12) -0.0135(12) 0.0070(13)
C54 0.0261(13) 0.0528(18) 0.0558(19) -0.0024(14) -0.0124(13) 0.0063(12)
C55 0.0238(13) 0.066(2) 0.0518(18) 0.0011(15) 0.0035(12) 0.0032(13)
C56 0.0240(12) 0.0527(16) 0.0311(13) 0.0022(12) 0.0021(10) 0.0060(11)
C61 0.0284(11) 0.0206(10) 0.0178(10) 0.0018(8) 0.0001(8) 0.0016(8)
C62 0.0315(12) 0.0261(11) 0.0231(11) 0.0026(9) 0.0038(9) -0.0006(9)
C63 0.0403(15) 0.0364(14) 0.0316(13) 0.0038(11) 0.0081(11) -0.0086(11)
C64 0.0551(18) 0.0317(13) 0.0305(14) 0.0077(11) -0.0005(12) -0.0143(12)
C65 0.0581(18) 0.0201(11) 0.0314(13) 0.0038(10) -0.0065(12) -0.0002(11)
C66 0.0407(14) 0.0247(12) 0.0263(12) 0.0008(9) 0.0001(10) 0.0064(10)
C71 0.0278(11) 0.0212(10) 0.0197(10) -0.0020(8) 0.0008(9) -0.0018(8)
C72 0.0276(12) 0.0253(11) 0.0240(11) -0.0012(9) 0.0024(9) -0.0021(9)
C73 0.0335(13) 0.0396(14) 0.0327(13) -0.0030(11) 0.0055(11) -0.0118(11)
C74 0.0570(19) 0.0369(15) 0.0438(17) 0.0014(12) 0.0075(14) -0.0220(14)
C75 0.061(2) 0.0230(12) 0.0468(17) 0.0066(11) -0.0056(14) -0.0091(12)
C76 0.0407(14) 0.0230(12) 0.0369(14) -0.0002(10) -0.0030(11) 0.0010(10)
C81 0.0309(12) 0.0254(11) 0.0174(10) -0.0030(8) 0.0027(9) 0.0088(9)
C82 0.0395(16) 0.079(2) 0.0335(15) -0.0242(15) 0.0066(13) -0.0098(15)
C83 0.063(2) 0.097(3) 0.0353(17) -0.0353(18) 0.0059(16) -0.015(2)
C84 0.067(2) 0.0567(19) 0.0244(13) -0.0120(12) 0.0122(13) 0.0099(16)
C85 0.0541(18) 0.0461(16) 0.0309(14) 0.0001(12) 0.0190(13) 0.0075(13)
C86 0.0406(14) 0.0376(14) 0.0240(12) -0.0038(10) 0.0091(10) 0.0022(11)
S 0.0338(3) 0.0293(3) 0.0308(3) 0.0010(2) 0.0092(2) 0.0057(2)
F91 0.0893(16) 0.0270(9) 0.0846(15) 0.0081(9) 0.0358(13) -0.0017(9)
F92 0.123(2) 0.0812(17) 0.0562(14) 0.0325(12) -0.0267(14) -0.0185(15)
F93 0.120(2) 0.0508(12) 0.1006(18) 0.0156(12) 0.0835(17) 0.0111(12)
O91 0.0346(10) 0.0302(9) 0.0404(10) 0.0049(8) 0.0079(8) 0.0005(7)
O92 0.0641(16) 0.0553(15) 0.0590(15) -0.0009(11) -0.0177(12) -0.0089(12)
O93 0.0801(18) 0.0549(14) 0.0835(19) 0.0127(13) 0.0534(16) 0.0323(13)
C91 0.0593(19) 0.0318(14) 0.0445(17) 0.0059(12) 0.0201(15) 0.0016(13)
N1S 0.0324(12) 0.0557(15) 0.0398(13) 0.0011(11) 0.0094(11) -0.0012(11)
C1S 0.0301(13) 0.0340(13) 0.0447(16) 0.0030(11) 0.0133(12) -0.0034(10)
C2S 0.0439(18) 0.060(2) 0.079(3) 0.0249(19) -0.0118(18) -0.0063(16)
N2S 0.121(3) 0.0553(19) 0.0509(19) 0.0018(15) 0.025(2) -0.0061(19)
C3S 0.0506(18) 0.0488(18) 0.0439(17) -0.0022(14) 0.0141(14) 0.0006(14)
C4S 0.070(3) 0.080(3) 0.058(2) 0.024(2) 0.0167(19) 0.018(2)

loop_
_atom_type_symbol
_atom_type_description
_atom_type_scat_dispersion_real
_atom_type_scat_dispersion_imag
_atom_type_scat_source
C C 0.0033 0.0016 'International Tables Vol C Tables 4.2.6.8 and 6.1.1.4'
H H 0.0000 0.0000 'International Tables Vol C Tables 4.2.6.8 and 6.1.1.4'
N N 0.0061 0.0033 'International Tables Vol C Tables 4.2.6.8 and 6.1.1.4'
O O 0.0106 0.0060 'International Tables Vol C Tables 4.2.6.8 and 6.1.1.4'
F F 0.0171 0.0103 'International Tables Vol C Tables 4.2.6.8 and 6.1.1.4'
P P 0.1023 0.0942 'International Tables Vol C Tables 4.2.6.8 and 6.1.1.4'
S S 0.1246 0.1234 'International Tables Vol C Tables 4.2.6.8 and 6.1.1.4'
Os Os -1.2165 7.6030 'International Tables Vol C Tables 4.2.6.8 and 6.1.1.4'
Ir Ir -1.4442 7.9887 'International Tables Vol C Tables 4.2.6.8 and 6.1.1.4'

loop_
_geom_angle_atom_site_label_1
_geom_angle_atom_site_label_2
_geom_angle_atom_site_label_3
_geom_angle
C1 Ir1 C2 104.73(12)
C1 Ir1 C5 108.92(8)
C2 Ir1 C5 146.27(11)
C1 Ir1 P1 87.33(7)
C2 Ir1 P1 90.25(8)
C5 Ir1 P1 89.17(6)
C1 Ir1 P3 88.58(7)
C2 Ir1 P3 91.03(8)
C5 Ir1 P3 91.93(6)
P1 Ir1 P3 175.900(18)
C1 Ir1 Os1 157.74(7)
C2 Ir1 Os1 97.50(10)
C5 Ir1 Os1 48.82(5)
P1 Ir1 Os1 91.530(13)
P3 Ir1 Os1 92.166(13)
C4 Os1 C3 105.72(12)
C4 Os1 C5 110.31(9)
C3 Os1 C5 143.95(11)
C4 Os1 P4 86.36(7)
C3 Os1 P4 93.87(8)
C5 Os1 P4 87.37(6)
C4 Os1 P2 88.30(7)
C3 Os1 P2 90.25(8)
C5 Os1 P2 91.89(6)
P4 Os1 P2 173.980(18)
C4 Os1 Ir1 158.63(7)
C3 Os1 Ir1 95.64(10)
C5 Os1 Ir1 48.32(5)
P4 Os1 Ir1 91.746(13)
P2 Os1 Ir1 92.219(13)
C21 P1 C6 105.93(10)
C21 P1 C11 101.73(11)
C6 P1 C11 104.30(10)
C21 P1 Ir1 118.39(8)
C6 P1 Ir1 112.36(7)
C11 P1 Ir1 112.71(8)
C31 P2 C41 101.63(10)
C31 P2 C6 105.19(10)
C41 P2 C6 104.42(10)
C31 P2 Os1 117.76(7)
C41 P2 Os1 113.50(7)
C6 P2 Os1 112.88(7)
C61 P3 C51 103.60(11)
C61 P3 C7 103.42(10)
C51 P3 C7 104.73(10)
C61 P3 Ir1 119.45(8)
C51 P3 Ir1 110.28(8)
C7 P3 Ir1 113.91(7)
C7 P4 C81 103.27(10)
C7 P4 C71 106.71(11)
C81 P4 C71 104.33(11)
C7 P4 Os1 112.36(7)
C81 P4 Os1 112.79(8)
C71 P4 Os1 116.25(8)
O1 C1 Ir1 177.9(2)
O2 C2 Ir1 177.3(3)
O3 C3 Os1 177.8(3)
O4 C4 Os1 178.5(2)
Ir1 C5 Os1 82.86(7)
P1 C6 P2 109.67(11)
P4 C7 P3 110.74(11)
C16 C11 C12 119.1(2)
C16 C11 P1 120.85(18)
C12 C11 P1 119.93(19)
C13 C12 C11 120.4(3)
C14 C13 C12 120.3(3)
C13 C14 C15 119.9(3)
C14 C15 C16 120.5(3)
C15 C16 C11 119.8(2)
C22 C21 C26 119.0(2)
C22 C21 P1 121.11(17)
C26 C21 P1 119.59(19)
C21 C22 C23 120.5(2)
C24 C23 C22 119.5(3)
C23 C24 C25 120.6(3)
C26 C25 C24 119.9(3)
C25 C26 C21 120.5(3)
C32 C31 C36 119.2(2)
C32 C31 P2 122.23(17)
C36 C31 P2 118.58(17)
C31 C32 C33 120.2(2)
C34 C33 C32 120.3(2)
C33 C34 C35 119.7(2)
C36 C35 C34 120.3(2)
C35 C36 C31 120.2(2)
C46 C41 C42 119.0(2)
C46 C41 P2 123.26(17)
C42 C41 P2 117.71(17)
C43 C42 C41 120.6(2)
C44 C43 C42 120.3(2)
C43 C44 C45 119.7(2)
C44 C45 C46 120.5(3)
C41 C46 C45 120.0(2)
C56 C51 C52 119.3(2)
C56 C51 P3 121.38(18)
C52 C51 P3 118.73(19)
C53 C52 C51 119.9(3)
C54 C53 C52 120.4(3)
C55 C54 C53 120.0(3)
C54 C55 C56 120.2(3)
C51 C56 C55 120.1(3)
C62 C61 C66 119.2(2)
C62 C61 P3 121.86(17)
C66 C61 P3 118.88(19)
C61 C62 C63 120.0(2)
C64 C63 C62 120.1(3)
C65 C64 C63 120.2(2)
C64 C65 C66 120.4(2)
C65 C66 C61 120.0(3)
C72 C71 C76 118.9(2)
C72 C71 P4 120.93(17)
C76 C71 P4 120.17(19)
C73 C72 C71 120.9(2)
C74 C73 C72 119.5(3)
C73 C74 C75 120.0(3)
C74 C75 C76 121.0(3)
C75 C76 C71 119.7(3)
C82 C81 C86 118.7(2)
C82 C81 P4 121.2(2)
C86 C81 P4 119.95(18)
C81 C82 C83 120.2(3)
C84 C83 C82 121.1(3)
C83 C84 C85 118.9(3)
C84 C85 C86 120.5(3)
C81 C86 C85 120.5(3)
O93 S O92 115.76(18)
O93 S O91 115.05(15)
O92 S O91 113.76(13)
O93 S C91 103.14(15)
O92 S C91 102.73(16)
O91 S C91 104.10(13)
F92 C91 F91 106.8(3)
F92 C91 F93 107.6(3)
F91 C91 F93 107.0(3)
F92 C91 S 112.5(2)
F91 C91 S 112.3(2)
F93 C91 S 110.3(2)
N1S C1S C2S 179.5(4)
N2S C3S C4S 179.3(4)
N3SA C5SA C6SA 172.5(14)
N3SB C5SB C6SB 175.8(16)
N4S C7S C8S 170.0(19)

loop_
_geom_bond_atom_site_label_1
_geom_bond_atom_site_label_2
_geom_bond_distance
Ir1 C1 1.887(2)
Ir1 C2 1.919(3)
Ir1 C5 2.134(2)
Ir1 P1 2.3536(5)
Ir1 P3 2.3649(5)
Ir1 Os1 2.83451(13)
Os1 C4 1.881(2)
Os1 C3 1.919(3)
Os1 C5 2.150(2)
Os1 P4 2.3566(5)
Os1 P2 2.3569(5)
P1 C21 1.816(2)
P1 C6 1.829(2)
P1 C11 1.829(2)
P2 C31 1.817(2)
P2 C41 1.824(2)
P2 C6 1.830(2)
P3 C61 1.819(2)
P3 C51 1.826(2)
P3 C7 1.827(2)
P4 C7 1.825(2)
P4 C81 1.826(2)
P4 C71 1.827(2)
O1 C1 1.146(3)
O2 C2 1.139(3)
O3 C3 1.144(3)
O4 C4 1.149(3)
C11 C16 1.394(3)
C11 C12 1.396(3)
C12 C13 1.387(4)
C13 C14 1.375(5)
C14 C15 1.382(4)
C15 C16 1.392(3)
C21 C22 1.390(3)
C21 C26 1.393(3)
C22 C23 1.391(3)
C23 C24 1.376(4)
C24 C25 1.383(5)
C25 C26 1.380(4)
C31 C32 1.389(3)
C31 C36 1.398(3)
C32 C33 1.391(3)
C33 C34 1.385(4)
C34 C35 1.386(4)
C35 C36 1.383(4)
C41 C46 1.381(3)
C41 C42 1.391(3)
C42 C43 1.380(3)
C43 C44 1.373(4)
C44 C45 1.377(4)
C45 C46 1.393(4)
C51 C56 1.391(4)
C51 C52 1.394(3)
C52 C53 1.392(4)
C53 C54 1.379(5)
C54 C55 1.377(5)
C55 C56 1.394(4)
C61 C62 1.394(3)
C61 C66 1.403(3)
C62 C63 1.395(3)
C63 C64 1.383(4)
C64 C65 1.379(4)
C65 C66 1.387(4)
C71 C72 1.394(3)
C71 C76 1.397(3)
C72 C73 1.392(3)
C73 C74 1.380(4)
C74 C75 1.382(5)
C75 C76 1.385(4)
C81 C82 1.379(4)
C81 C86 1.387(4)
C82 C83 1.393(4)
C83 C84 1.366(5)
C84 C85 1.380(5)
C85 C86 1.387(4)
S O93 1.425(2)
S O92 1.432(2)
S O91 1.4341(19)
S C91 1.810(3)
F91 C91 1.325(3)
F92 C91 1.304(4)
F93 C91 1.338(4)
N1S C1S 1.127(4)
C1S C2S 1.449(4)
N2S C3S 1.125(4)
C3S C4S 1.444(5)
N3SA C5SA 1.146(14)
C5SA C6SA 1.454(17)
N3SB C5SB 1.108(16)
C5SB C6SB 1.443(19)
N4S C7S 1.111(18)
C7S C8S 1.56(2)

loop_
_geom_torsion_atom_site_label_1
_geom_torsion_atom_site_label_2
_geom_torsion_atom_site_label_3
_geom_torsion_atom_site_label_4
_geom_torsion
C1 Ir1 Os1 C4 -1.3(3)
C2 Ir1 Os1 C4 -178.5(2)
C5 Ir1 Os1 C4 -0.45(19)
P1 Ir1 Os1 C4 -88.00(18)
P3 Ir1 Os1 C4 90.22(18)
C1 Ir1 Os1 C3 -179.84(19)
C2 Ir1 Os1 C3 3.02(11)
C5 Ir1 Os1 C3 -178.98(11)
P1 Ir1 Os1 C3 93.47(8)
P3 Ir1 Os1 C3 -88.30(8)
C1 Ir1 Os1 C5 -0.86(19)
C2 Ir1 Os1 C5 -178.00(11)
P1 Ir1 Os1 C5 -87.55(8)
P3 Ir1 Os1 C5 90.67(8)
C1 Ir1 Os1 P4 -85.78(18)
C2 Ir1 Os1 P4 97.08(8)
C5 Ir1 Os1 P4 -84.92(7)
P1 Ir1 Os1 P4 -172.467(19)
P3 Ir1 Os1 P4 5.759(19)
C1 Ir1 Os1 P2 89.69(18)
C2 Ir1 Os1 P2 -87.45(8)
C5 Ir1 Os1 P2 90.55(7)
P1 Ir1 Os1 P2 3.002(18)
P3 Ir1 Os1 P2 -178.773(18)
C1 Ir1 P1 C21 -62.55(11)
C2 Ir1 P1 C21 -167.28(13)
C5 Ir1 P1 C21 46.44(10)
P3 Ir1 P1 C21 -59.1(3)
Os1 Ir1 P1 C21 95.21(9)
C1 Ir1 P1 C6 173.42(10)
C2 Ir1 P1 C6 68.69(12)
C5 Ir1 P1 C6 -77.59(9)
P3 Ir1 P1 C6 176.8(3)
Os1 Ir1 P1 C6 -28.82(8)
C1 Ir1 P1 C11 55.93(11)
C2 Ir1 P1 C11 -48.81(13)
C5 Ir1 P1 C11 164.91(10)
P3 Ir1 P1 C11 59.3(3)
Os1 Ir1 P1 C11 -146.32(8)
C4 Os1 P2 C31 58.48(11)
C3 Os1 P2 C31 164.19(13)
C5 Os1 P2 C31 -51.80(10)
P4 Os1 P2 C31 31.0(2)
Ir1 Os1 P2 C31 -100.15(8)
C4 Os1 P2 C41 -60.03(11)
C3 Os1 P2 C41 45.68(13)
C5 Os1 P2 C41 -170.31(10)
P4 Os1 P2 C41 -87.50(19)
Ir1 Os1 P2 C41 141.34(8)
C4 Os1 P2 C6 -178.60(10)
C3 Os1 P2 C6 -72.89(12)
C5 Os1 P2 C6 71.12(9)
P4 Os1 P2 C6 153.93(18)
Ir1 Os1 P2 C6 22.77(8)
C1 Ir1 P3 C61 53.37(11)
C2 Ir1 P3 C61 158.08(13)
C5 Ir1 P3 C61 -55.52(10)
P1 Ir1 P3 C61 50.0(3)
Os1 Ir1 P3 C61 -104.37(8)
C1 Ir1 P3 C51 -66.41(11)
C2 Ir1 P3 C51 38.31(13)
C5 Ir1 P3 C51 -175.30(10)
P1 Ir1 P3 C51 -69.8(3)
Os1 Ir1 P3 C51 135.85(8)
C1 Ir1 P3 C7 176.19(10)
C2 Ir1 P3 C7 -79.10(13)
C5 Ir1 P3 C7 67.30(10)
P1 Ir1 P3 C7 172.8(3)
Os1 Ir1 P3 C7 18.45(8)
C4 Os1 P4 C7 171.35(11)
C3 Os1 P4 C7 65.82(13)
C5 Os1 P4 C7 -78.09(10)
P2 Os1 P4 C7 -161.13(18)
Ir1 Os1 P4 C7 -29.96(8)
C4 Os1 P4 C81 55.12(11)
C3 Os1 P4 C81 -50.41(13)
C5 Os1 P4 C81 165.68(10)
P2 Os1 P4 C81 82.6(2)
Ir1 Os1 P4 C81 -146.19(9)
C4 Os1 P4 C71 -65.31(11)
C3 Os1 P4 C71 -170.84(13)
C5 Os1 P4 C71 45.25(10)
P2 Os1 P4 C71 -37.8(2)
Ir1 Os1 P4 C71 93.38(8)
C2 Ir1 C1 O1 37(6)
C5 Ir1 C1 O1 -141(6)
P1 Ir1 C1 O1 -53(6)
P3 Ir1 C1 O1 128(6)
Os1 Ir1 C1 O1 -140(6)
C1 Ir1 C2 O2 -154(6)
C5 Ir1 C2 O2 22(6)
P1 Ir1 C2 O2 -66(6)
P3 Ir1 C2 O2 117(6)
Os1 Ir1 C2 O2 25(6)
C4 Os1 C3 O3 170(6)
C5 Os1 C3 O3 -12(7)
P4 Os1 C3 O3 -103(6)
P2 Os1 C3 O3 82(6)
Ir1 Os1 C3 O3 -11(6)
C3 Os1 C4 O4 41(8)
C5 Os1 C4 O4 -138(8)
P4 Os1 C4 O4 -52(8)
P2 Os1 C4 O4 131(8)
Ir1 Os1 C4 O4 -137(8)
C1 Ir1 C5 Os1 179.66(8)
C2 Ir1 C5 Os1 3.56(19)
P1 Ir1 C5 Os1 92.76(5)
P3 Ir1 C5 Os1 -91.19(5)
C4 Os1 C5 Ir1 179.82(7)
C3 Os1 C5 Ir1 1.73(18)
P4 Os1 C5 Ir1 94.69(5)
P2 Os1 C5 Ir1 -91.29(5)
C21 P1 C6 P2 -80.06(13)
C11 P1 C6 P2 173.02(11)
Ir1 P1 C6 P2 50.64(12)
C31 P2 C6 P1 82.18(13)
C41 P2 C6 P1 -171.23(11)
Os1 P2 C6 P1 -47.48(12)
C81 P4 C7 P3 170.85(12)
C71 P4 C7 P3 -79.50(14)
Os1 P4 C7 P3 49.03(13)
C61 P3 C7 P4 87.89(13)
C51 P3 C7 P4 -163.89(12)
Ir1 P3 C7 P4 -43.32(14)
C21 P1 C11 C16 -152.0(2)
C6 P1 C11 C16 -42.0(2)
Ir1 P1 C11 C16 80.2(2)
C21 P1 C11 C12 31.3(2)
C6 P1 C11 C12 141.3(2)
Ir1 P1 C11 C12 -96.6(2)
C16 C11 C12 C13 -0.2(4)
P1 C11 C12 C13 176.6(2)
C11 C12 C13 C14 0.9(5)
C12 C13 C14 C15 -0.7(5)
C13 C14 C15 C16 -0.2(5)
C14 C15 C16 C11 0.9(4)
C12 C11 C16 C15 -0.6(4)
P1 C11 C16 C15 -177.4(2)
C6 P1 C21 C22 142.60(19)
C11 P1 C21 C22 -108.6(2)
Ir1 P1 C21 C22 15.4(2)
C6 P1 C21 C26 -44.2(2)
C11 P1 C21 C26 64.6(2)
Ir1 P1 C21 C26 -171.3(2)
C26 C21 C22 C23 0.0(4)
P1 C21 C22 C23 173.3(2)
C21 C22 C23 C24 -0.4(4)
C22 C23 C24 C25 0.7(6)
C23 C24 C25 C26 -0.6(7)
C24 C25 C26 C21 0.1(6)
C22 C21 C26 C25 0.2(5)
P1 C21 C26 C25 -173.2(3)
C41 P2 C31 C32 126.9(2)
C6 P2 C31 C32 -124.49(19)
Os1 P2 C31 C32 2.2(2)
C41 P2 C31 C36 -51.7(2)
C6 P2 C31 C36 56.9(2)
Os1 P2 C31 C36 -176.33(16)
C36 C31 C32 C33 -3.1(4)
P2 C31 C32 C33 178.38(19)
C31 C32 C33 C34 1.0(4)
C32 C33 C34 C35 1.3(4)
C33 C34 C35 C36 -1.6(4)
C34 C35 C36 C31 -0.5(4)
C32 C31 C36 C35 2.8(4)
P2 C31 C36 C35 -178.6(2)
C31 P2 C41 C46 131.5(2)
C6 P2 C41 C46 22.3(2)
Os1 P2 C41 C46 -101.0(2)
C31 P2 C41 C42 -51.2(2)
C6 P2 C41 C42 -160.42(19)
Os1 P2 C41 C42 76.25(19)
C46 C41 C42 C43 0.0(4)
P2 C41 C42 C43 -177.4(2)
C41 C42 C43 C44 -0.5(4)
C42 C43 C44 C45 0.3(5)
C43 C44 C45 C46 0.4(5)
C42 C41 C46 C45 0.6(4)
P2 C41 C46 C45 177.9(2)
C44 C45 C46 C41 -0.9(5)
C61 P3 C51 C56 146.8(2)
C7 P3 C51 C56 38.7(2)
Ir1 P3 C51 C56 -84.2(2)
C61 P3 C51 C52 -41.8(2)
C7 P3 C51 C52 -149.9(2)
Ir1 P3 C51 C52 87.1(2)
C56 C51 C52 C53 0.4(4)
P3 C51 C52 C53 -171.2(2)
C51 C52 C53 C54 0.5(4)
C52 C53 C54 C55 -1.0(5)
C53 C54 C55 C56 0.6(5)
C52 C51 C56 C55 -0.7(4)
P3 C51 C56 C55 170.6(2)
C54 C55 C56 C51 0.2(5)
C51 P3 C61 C62 128.1(2)
C7 P3 C61 C62 -122.82(19)
Ir1 P3 C61 C62 5.0(2)
C51 P3 C61 C66 -54.6(2)
C7 P3 C61 C66 54.5(2)
Ir1 P3 C61 C66 -177.68(15)
C66 C61 C62 C63 -0.9(4)
P3 C61 C62 C63 176.36(19)
C61 C62 C63 C64 -0.1(4)
C62 C63 C64 C65 0.9(4)
C63 C64 C65 C66 -0.5(4)
C64 C65 C66 C61 -0.6(4)
C62 C61 C66 C65 1.3(4)
P3 C61 C66 C65 -176.07(19)
C7 P4 C71 C72 145.89(19)
C81 P4 C71 C72 -105.2(2)
Os1 P4 C71 C72 19.7(2)
C7 P4 C71 C76 -35.1(2)
C81 P4 C71 C76 73.8(2)
Os1 P4 C71 C76 -161.33(17)
C76 C71 C72 C73 0.0(4)
P4 C71 C72 C73 178.98(19)
C71 C72 C73 C74 1.4(4)
C72 C73 C74 C75 -1.5(4)
C73 C74 C75 C76 0.4(5)
C74 C75 C76 C71 1.0(4)
C72 C71 C76 C75 -1.1(4)
P4 C71 C76 C75 179.8(2)
C7 P4 C81 C82 135.5(2)
C71 P4 C81 C82 24.1(3)
Os1 P4 C81 C82 -102.9(2)
C7 P4 C81 C86 -48.3(2)
C71 P4 C81 C86 -159.7(2)
Os1 P4 C81 C86 73.2(2)
C86 C81 C82 C83 -0.8(5)
P4 C81 C82 C83 175.4(3)
C81 C82 C83 C84 1.2(6)
C82 C83 C84 C85 -0.6(6)
C83 C84 C85 C86 -0.3(5)
C82 C81 C86 C85 0.0(4)
P4 C81 C86 C85 -176.3(2)
C84 C85 C86 C81 0.6(4)
O93 S C91 F92 -60.9(3)
O92 S C91 F92 178.4(2)
O91 S C91 F92 59.6(3)
O93 S C91 F91 59.7(3)
O92 S C91 F91 -61.0(3)
O91 S C91 F91 -179.9(2)
O93 S C91 F93 179.0(3)
O92 S C91 F93 58.3(3)
O91 S C91 F93 -60.6(3)
